data_7013081
loop_
_publ_author_name
'Brym, Markus'
'Jones, Cameron'
'Waugh, Mark'

_publ_section_title
;
 The reactivity of an iridaphosphirene complex,
 [Ir{?C(But)P(Cy)}(CO)(PPh3)2], Cy = cyclohexyl, toward electrophiles
;
_journal_issue 14
_journal_name_full 'Dalton Transactions'
_journal_page_first 2889
_journal_paper_doi 10.1039/b304076n
_journal_year 2003
_chemical_formula_sum 'C62 H66 Ir O P3 S'
_chemical_formula_weight 1144.32
_chemical_name_systematic
;
?
;
_space_group_IT_number 14
_symmetry_cell_setting monoclinic
_symmetry_space_group_name_Hall '-P 2ybc'
_symmetry_space_group_name_H-M 'P 1 21/c 1'
_atom_sites_solution_hydrogens geom
_atom_sites_solution_primary direct
_atom_sites_solution_secondary difmap
_audit_creation_method SHELXL-97
_cell_angle_alpha 90.00
_cell_angle_beta 111.17(3)
_cell_angle_gamma 90.00
_cell_formula_units_Z 4
_cell_length_a 12.675(3)
_cell_length_b 37.548(8)
_cell_length_c 12.036(2)
_cell_measurement_temperature 150(2)
_cell_volume 5342(2)
_computing_structure_refinement 'SHELXL-97 (Sheldrick, 1997)'
_computing_structure_solution 'SHELXS-97 (Sheldrick, 1990)'
_diffrn_ambient_temperature 150(2)
_diffrn_measured_fraction_theta_full 0.994
_diffrn_measured_fraction_theta_max 0.994
_diffrn_measurement_device_type 'nonius Kappa CCD'
_diffrn_radiation_monochromator graphite
_diffrn_radiation_source 'fine-focus sealed tube'
_diffrn_radiation_type MoK\a
_diffrn_radiation_wavelength 0.71073
_diffrn_reflns_av_R_equivalents 0.1108
_diffrn_reflns_av_sigmaI/netI 0.0576
_diffrn_reflns_limit_h_max 15
_diffrn_reflns_limit_h_min -15
_diffrn_reflns_limit_k_max 45
_diffrn_reflns_limit_k_min -45
_diffrn_reflns_limit_l_max 14
_diffrn_reflns_limit_l_min -14
_diffrn_reflns_number 70879
_diffrn_reflns_theta_full 25.34
_diffrn_reflns_theta_max 25.34
_diffrn_reflns_theta_min 2.95
_exptl_absorpt_coefficient_mu 2.670
_exptl_absorpt_correction_T_max 0.674
_exptl_absorpt_correction_T_min 0.525
_exptl_absorpt_correction_type multi-scan
_exptl_absorpt_process_details 'Sortav (Blessing, 1995)'
_exptl_crystal_colour red
_exptl_crystal_density_diffrn 1.423
_exptl_crystal_density_method 'not measured'
_exptl_crystal_description prism
_exptl_crystal_F_000 2336
_exptl_crystal_size_max 0.15
_exptl_crystal_size_mid 0.15
_exptl_crystal_size_min 0.12
_refine_diff_density_max 1.990
_refine_diff_density_min -1.188
_refine_diff_density_rms 0.145
_refine_ls_extinction_method none
_refine_ls_goodness_of_fit_ref 1.073
_refine_ls_hydrogen_treatment mixed
_refine_ls_matrix_type full
_refine_ls_number_parameters 583
_refine_ls_number_reflns 9740
_refine_ls_number_restraints 35
_refine_ls_restrained_S_all 1.084
_refine_ls_R_factor_all 0.0653
_refine_ls_R_factor_gt 0.0475
_refine_ls_shift/su_max 0.001
_refine_ls_shift/su_mean 0.000
_refine_ls_structure_factor_coef Fsqd
_refine_ls_weighting_details 'calc w=1/[\s^2^(Fo^2^)+(0.0112P)^2^+41.7359P] where P=(Fo^2^+2Fc^2^)/3'
_refine_ls_weighting_scheme calc
_refine_ls_wR_factor_gt 0.0981
_refine_ls_wR_factor_ref 0.1051
_reflns_number_gt 7854
_reflns_number_total 9740
_reflns_threshold_expression >2sigma(I)
_cod_data_source_file b304076n.txt
_cod_data_source_block compound_8
_cod_original_cell_volume 5341.6(18)
_cod_original_sg_symbol_H-M P2(1)/c
_cod_database_code 7013081

loop_
_symmetry_equiv_pos_as_xyz
'x, y, z'
'-x, y+1/2, -z+1/2'
'-x, -y, -z'
'x, -y-1/2, z-1/2'

loop_
_atom_site_label
_atom_site_type_symbol
_atom_site_fract_x
_atom_site_fract_y
_atom_site_fract_z
_atom_site_U_iso_or_equiv
_atom_site_adp_type
_atom_site_occupancy
_atom_site_symmetry_multiplicity
_atom_site_calc_flag
_atom_site_refinement_flags
_atom_site_disorder_assembly
_atom_site_disorder_group
Ir1 Ir 0.09725(2) 0.104687(6) 0.55246(2) 0.01779(8) Uani 1 1 d . . .
S1 S 0.15794(17) 0.15054(5) 0.29509(16) 0.0338(4) Uani 1 1 d . . .
P1 P 0.05253(15) 0.12426(4) 0.35480(15) 0.0234(4) Uani 1 1 d . . .
P2 P -0.05481(14) 0.11470(4) 0.61630(15) 0.0196(3) Uani 1 1 d . . .
P3 P 0.22251(14) 0.14795(4) 0.67360(14) 0.0194(3) Uani 1 1 d . . .
O1 O 0.2131(4) 0.04460(13) 0.7221(5) 0.0403(13) Uani 1 1 d . . .
C1 C 0.0866(5) 0.08067(16) 0.4056(6) 0.0234(14) Uani 1 1 d . . .
C2 C 0.1090(6) 0.04600(16) 0.3558(6) 0.0278(15) Uani 1 1 d . . .
C3 C 0.1517(8) 0.0534(2) 0.2555(7) 0.050(2) Uani 1 1 d U . .
H3A H 0.0964 0.0670 0.1946 0.075 Uiso 1 1 calc R . .
H3B H 0.1645 0.0312 0.2225 0.075 Uiso 1 1 calc R . .
H3C H 0.2213 0.0665 0.2859 0.075 Uiso 1 1 calc R . .
C4 C -0.0026(8) 0.0257(3) 0.3036(9) 0.068(3) Uani 1 1 d U . .
H4A H -0.0278 0.0188 0.3667 0.102 Uiso 1 1 calc R . .
H4B H 0.0085 0.0048 0.2630 0.102 Uiso 1 1 calc R . .
H4C H -0.0584 0.0407 0.2483 0.102 Uiso 1 1 calc R . .
C5 C 0.1922(9) 0.0227(2) 0.4493(8) 0.062(3) Uani 1 1 d U . .
H5A H 0.2631 0.0349 0.4833 0.093 Uiso 1 1 calc R . .
H5B H 0.2033 0.0009 0.4132 0.093 Uiso 1 1 calc R . .
H5C H 0.1629 0.0174 0.5107 0.093 Uiso 1 1 calc R . .
C6 C -0.0953(6) 0.13063(17) 0.2540(6) 0.0281(15) Uani 1 1 d . . .
H6 H -0.1436 0.1164 0.2846 0.034 Uiso 1 1 calc R . .
C7 C -0.1162(7) 0.1183(2) 0.1261(7) 0.050(2) Uani 1 1 d . . .
H7A H -0.0682 0.1317 0.0944 0.060 Uiso 1 1 calc R . .
H7B H -0.0960 0.0933 0.1270 0.060 Uiso 1 1 calc R . .
C8 C -0.2396(8) 0.1232(3) 0.0456(8) 0.065(3) Uani 1 1 d . . .
H8A H -0.2497 0.1157 -0.0347 0.078 Uiso 1 1 calc R . .
H8B H -0.2874 0.1085 0.0741 0.078 Uiso 1 1 calc R . .
C9 C -0.2744(8) 0.1618(3) 0.0438(7) 0.057(2) Uani 1 1 d . . .
H9A H -0.3540 0.1642 -0.0048 0.068 Uiso 1 1 calc R . .
H9B H -0.2315 0.1762 0.0081 0.068 Uiso 1 1 calc R . .
C10 C -0.2545(7) 0.1754(2) 0.1684(7) 0.051(2) Uani 1 1 d . . .
H10A H -0.3047 0.1631 0.2002 0.062 Uiso 1 1 calc R . .
H10B H -0.2720 0.2006 0.1649 0.062 Uiso 1 1 calc R . .
C11 C -0.1318(7) 0.1695(2) 0.2510(7) 0.045(2) Uani 1 1 d . . .
H11A H -0.0826 0.1842 0.2244 0.055 Uiso 1 1 calc R . .
H11B H -0.1231 0.1770 0.3310 0.055 Uiso 1 1 calc R . .
C12 C 0.1670(6) 0.06746(17) 0.6609(6) 0.0248(14) Uani 1 1 d . . .
C13 C -0.1857(5) 0.10355(17) 0.4926(5) 0.0227(13) Uani 1 1 d . . .
C14 C -0.1945(6) 0.06944(17) 0.4455(6) 0.0280(15) Uani 1 1 d . . .
H14 H -0.1339 0.0538 0.4756 0.034 Uiso 1 1 calc R . .
C15 C -0.2906(7) 0.05839(19) 0.3556(6) 0.0389(18) Uani 1 1 d . . .
H15 H -0.2959 0.0352 0.3266 0.047 Uiso 1 1 calc R . .
C16 C -0.3796(6) 0.08189(19) 0.3081(6) 0.0376(18) Uani 1 1 d . . .
H16 H -0.4446 0.0745 0.2463 0.045 Uiso 1 1 calc R . .
C17 C -0.3732(6) 0.11584(19) 0.3510(7) 0.0371(18) Uani 1 1 d . . .
H17 H -0.4331 0.1315 0.3177 0.044 Uiso 1 1 calc R . .
C18 C -0.2763(6) 0.12704(18) 0.4452(6) 0.0297(16) Uani 1 1 d . . .
H18 H -0.2723 0.1500 0.4758 0.036 Uiso 1 1 calc R . .
C19 C -0.0643(5) 0.08465(16) 0.7324(5) 0.0217(14) Uani 1 1 d . . .
C20 C -0.1699(6) 0.07175(17) 0.7307(6) 0.0275(15) Uani 1 1 d . . .
H20 H -0.2355 0.0771 0.6664 0.033 Uiso 1 1 calc R . .
C21 C -0.1765(6) 0.05132(17) 0.8235(7) 0.0326(17) Uani 1 1 d . . .
H21 H -0.2463 0.0429 0.8209 0.039 Uiso 1 1 calc R . .
C22 C -0.0793(7) 0.04322(18) 0.9211(6) 0.0332(17) Uani 1 1 d . . .
H22 H -0.0841 0.0297 0.9839 0.040 Uiso 1 1 calc R . .
C23 C 0.0246(7) 0.05544(18) 0.9234(6) 0.0331(17) Uani 1 1 d . . .
H23 H 0.0901 0.0499 0.9876 0.040 Uiso 1 1 calc R . .
C24 C 0.0308(6) 0.07608(16) 0.8292(5) 0.0245(14) Uani 1 1 d . . .
H24 H 0.1010 0.0842 0.8319 0.029 Uiso 1 1 calc R . .
C25 C -0.0866(5) 0.15801(16) 0.6687(6) 0.0224(14) Uani 1 1 d . . .
C26 C -0.1119(6) 0.16196(18) 0.7709(6) 0.0304(16) Uani 1 1 d . . .
H26 H -0.1154 0.1420 0.8152 0.036 Uiso 1 1 calc R . .
C27 C -0.1321(6) 0.19536(19) 0.8073(7) 0.0388(19) Uani 1 1 d . . .
H27 H -0.1486 0.1977 0.8763 0.047 Uiso 1 1 calc R . .
C28 C -0.1281(6) 0.22539(19) 0.7424(7) 0.0396(19) Uani 1 1 d . . .
H28 H -0.1419 0.2478 0.7673 0.048 Uiso 1 1 calc R . .
C29 C -0.1032(6) 0.22178(18) 0.6401(7) 0.0382(19) Uani 1 1 d . . .
H29 H -0.1005 0.2419 0.5960 0.046 Uiso 1 1 calc R . .
C30 C -0.0823(5) 0.18831(17) 0.6025(6) 0.0256(14) Uani 1 1 d . . .
H30 H -0.0656 0.1861 0.5337 0.031 Uiso 1 1 calc R . .
C31 C 0.3611(5) 0.14588(16) 0.6578(5) 0.0213(13) Uani 1 1 d . . .
C32 C 0.3858(6) 0.11981(18) 0.5895(7) 0.0330(17) Uani 1 1 d . . .
H32 H 0.3294 0.1043 0.5446 0.040 Uiso 1 1 calc R . .
C33 C 0.4944(7) 0.1167(2) 0.5878(8) 0.043(2) Uani 1 1 d . . .
H33 H 0.5105 0.0991 0.5418 0.052 Uiso 1 1 calc R . .
C34 C 0.5789(6) 0.1397(2) 0.6546(7) 0.0397(19) Uani 1 1 d . . .
H34 H 0.6521 0.1373 0.6550 0.048 Uiso 1 1 calc R . .
C35 C 0.5544(6) 0.1662(2) 0.7204(6) 0.0375(18) Uani 1 1 d . . .
H35 H 0.6107 0.1820 0.7640 0.045 Uiso 1 1 calc R . .
C36 C 0.4466(6) 0.16952(19) 0.7220(6) 0.0339(17) Uani 1 1 d . . .
H36 H 0.4307 0.1876 0.7662 0.041 Uiso 1 1 calc R . .
C37 C 0.1892(5) 0.19561(15) 0.6533(6) 0.0213(14) Uani 1 1 d . . .
C38 C 0.1434(6) 0.20839(17) 0.5367(6) 0.0276(15) Uani 1 1 d . . .
H38 H 0.1312 0.1928 0.4731 0.033 Uiso 1 1 calc R . .
C39 C 0.1160(6) 0.24407(18) 0.5148(7) 0.0337(17) Uani 1 1 d . . .
H39 H 0.0872 0.2524 0.4369 0.040 Uiso 1 1 calc R . .
C40 C 0.1313(6) 0.26740(17) 0.6086(6) 0.0337(17) Uani 1 1 d . . .
H40 H 0.1097 0.2911 0.5939 0.040 Uiso 1 1 calc R . .
C41 C 0.1792(7) 0.25495(18) 0.7250(7) 0.0358(18) Uani 1 1 d . . .
H41 H 0.1919 0.2706 0.7883 0.043 Uiso 1 1 calc R . .
C42 C 0.2081(6) 0.21959(17) 0.7471(6) 0.0273(15) Uani 1 1 d . . .
H42 H 0.2405 0.2116 0.8253 0.033 Uiso 1 1 calc R . .
C43 C 0.2597(6) 0.14048(16) 0.8336(6) 0.0235(14) Uani 1 1 d . . .
C44 C 0.3565(7) 0.1208(2) 0.8973(7) 0.044(2) Uani 1 1 d . . .
H44 H 0.4069 0.1141 0.8610 0.053 Uiso 1 1 calc R . .
C45 C 0.3770(9) 0.1114(2) 1.0152(8) 0.062(3) Uani 1 1 d . . .
H45 H 0.4409 0.0980 1.0569 0.075 Uiso 1 1 calc R . .
C46 C 0.3040(8) 0.1216(2) 1.0708(7) 0.048(2) Uani 1 1 d . . .
H46 H 0.3191 0.1154 1.1499 0.058 Uiso 1 1 calc R . .
C47 C 0.2095(7) 0.14081(18) 1.0096(6) 0.0352(18) Uani 1 1 d . . .
H47 H 0.1598 0.1476 1.0467 0.042 Uiso 1 1 calc R . .
C48 C 0.1875(6) 0.15015(17) 0.8917(6) 0.0268(15) Uani 1 1 d . . .
H48 H 0.1227 0.1632 0.8507 0.032 Uiso 1 1 calc R . .
C49 C -0.5242(6) 0.2185(2) 0.2100(7) 0.0394(18) Uani 1 1 d . . .
C50 C -0.4240(7) 0.2363(2) 0.2664(7) 0.0426(19) Uani 1 1 d . . .
H50 H -0.3915 0.2494 0.2215 0.051 Uiso 1 1 calc R . .
C51 C -0.3712(8) 0.2350(2) 0.3884(8) 0.054(2) Uani 1 1 d . . .
H51 H -0.3037 0.2472 0.4248 0.064 Uiso 1 1 calc R . .
C52 C -0.4170(8) 0.2159(2) 0.4567(8) 0.053(2) Uani 1 1 d . . .
H52 H -0.3804 0.2145 0.5389 0.063 Uiso 1 1 calc R . .
C53 C -0.5199(7) 0.1986(2) 0.4004(8) 0.048(2) Uani 1 1 d . . .
H53 H -0.5539 0.1863 0.4456 0.057 Uiso 1 1 calc R . .
C54 C -0.5711(6) 0.1997(2) 0.2788(7) 0.0391(18) Uani 1 1 d . . .
H54 H -0.6387 0.1875 0.2423 0.047 Uiso 1 1 calc R . .
C55 C -0.5821(8) 0.2198(3) 0.0753(8) 0.065(3) Uani 1 1 d . . .
H55A H -0.5275 0.2153 0.0387 0.098 Uiso 1 1 calc R . .
H55B H -0.6152 0.2428 0.0518 0.098 Uiso 1 1 calc R . .
H55C H -0.6403 0.2019 0.0502 0.098 Uiso 1 1 calc R . .
C56 C -0.4387(11) 0.0033(4) 0.7698(12) 0.124(5) Uiso 1 1 d D . .
C57 C -0.3707(7) -0.0188(2) 0.8533(8) 0.055(2) Uiso 1 1 d D . .
H57 H -0.3461 -0.0397 0.8291 0.065 Uiso 1 1 calc R . .
C58 C -0.3368(12) -0.0114(4) 0.9721(12) 0.135(6) Uiso 1 1 d D . .
H58 H -0.2932 -0.0284 1.0251 0.162 Uiso 1 1 calc R . .
C59 C -0.3620(13) 0.0188(4) 1.0180(13) 0.130(5) Uiso 1 1 d D . .
H59 H -0.3372 0.0249 1.0982 0.156 Uiso 1 1 calc R . .
C60 C -0.4364(12) 0.0403(4) 0.9176(12) 0.112(5) Uiso 1 1 d D . .
H60 H -0.4581 0.0617 0.9420 0.135 Uiso 1 1 calc R . .
C61 C -0.4779(11) 0.0361(3) 0.8033(12) 0.102(4) Uiso 1 1 d D . .
H61 H -0.5265 0.0521 0.7500 0.123 Uiso 1 1 calc R . .
C62 C -0.4804(14) 0.0011(4) 0.6489(14) 0.145(6) Uiso 1 1 d D . .
H62A H -0.4188 0.0004 0.6203 0.218 Uiso 1 1 calc R . .
H62B H -0.5268 0.0215 0.6162 0.218 Uiso 1 1 calc R . .
H62C H -0.5248 -0.0202 0.6247 0.218 Uiso 1 1 calc R . .

loop_
_atom_site_aniso_label
_atom_site_aniso_U_11
_atom_site_aniso_U_22
_atom_site_aniso_U_33
_atom_site_aniso_U_23
_atom_site_aniso_U_13
_atom_site_aniso_U_12
Ir1 0.02053(13) 0.01675(12) 0.01829(13) -0.00012(10) 0.00965(10) -0.00008(11)
S1 0.0505(12) 0.0290(9) 0.0313(10) 0.0004(7) 0.0258(9) -0.0054(8)
P1 0.0338(10) 0.0207(8) 0.0191(9) -0.0002(7) 0.0136(8) -0.0004(7)
P2 0.0202(9) 0.0206(8) 0.0206(9) -0.0001(6) 0.0105(7) 0.0001(6)
P3 0.0203(9) 0.0205(8) 0.0190(9) -0.0012(6) 0.0089(7) -0.0012(7)
O1 0.047(3) 0.037(3) 0.039(3) 0.016(2) 0.018(3) 0.017(2)
C1 0.020(3) 0.023(3) 0.030(4) -0.002(3) 0.012(3) -0.005(3)
C2 0.038(4) 0.019(3) 0.028(4) -0.005(3) 0.014(3) -0.001(3)
C3 0.065(4) 0.045(4) 0.049(4) -0.004(3) 0.031(3) 0.008(3)
C4 0.069(5) 0.061(4) 0.078(5) -0.023(4) 0.033(4) -0.006(4)
C5 0.077(5) 0.049(4) 0.054(4) -0.007(3) 0.018(4) 0.020(4)
C6 0.038(4) 0.029(4) 0.021(4) 0.001(3) 0.014(3) 0.002(3)
C7 0.052(5) 0.061(5) 0.028(4) -0.014(4) 0.005(4) 0.013(4)
C8 0.064(7) 0.080(7) 0.033(5) -0.014(5) -0.006(5) 0.015(5)
C9 0.048(6) 0.090(7) 0.027(5) 0.021(4) 0.005(4) 0.009(5)
C10 0.053(6) 0.048(5) 0.045(5) 0.010(4) 0.007(4) 0.021(4)
C11 0.062(6) 0.038(4) 0.029(4) -0.003(3) 0.007(4) 0.013(4)
C12 0.026(4) 0.026(3) 0.028(4) -0.001(3) 0.017(3) 0.001(3)
C13 0.022(3) 0.028(3) 0.021(3) -0.001(3) 0.010(3) -0.005(3)
C14 0.026(4) 0.028(4) 0.029(4) -0.001(3) 0.009(3) -0.001(3)
C15 0.051(5) 0.030(4) 0.028(4) -0.003(3) 0.005(4) -0.008(4)
C16 0.030(4) 0.042(4) 0.028(4) 0.003(3) -0.005(3) -0.009(3)
C17 0.024(4) 0.040(4) 0.040(5) 0.008(3) 0.003(3) 0.001(3)
C18 0.024(4) 0.032(4) 0.031(4) -0.001(3) 0.007(3) -0.002(3)
C19 0.024(4) 0.024(3) 0.018(3) -0.006(3) 0.009(3) 0.001(3)
C20 0.029(4) 0.032(4) 0.024(4) -0.004(3) 0.013(3) -0.005(3)
C21 0.037(4) 0.030(4) 0.044(5) -0.004(3) 0.031(4) -0.011(3)
C22 0.052(5) 0.028(4) 0.025(4) 0.004(3) 0.020(4) -0.002(3)
C23 0.043(5) 0.031(4) 0.025(4) 0.003(3) 0.012(3) -0.003(3)
C24 0.029(4) 0.027(3) 0.021(4) -0.001(3) 0.013(3) -0.004(3)
C25 0.016(3) 0.026(3) 0.025(4) -0.003(3) 0.006(3) -0.001(3)
C26 0.025(4) 0.029(4) 0.041(4) -0.005(3) 0.017(3) -0.001(3)
C27 0.031(4) 0.038(4) 0.055(5) -0.016(4) 0.025(4) -0.008(3)
C28 0.033(4) 0.029(4) 0.057(5) -0.015(4) 0.017(4) -0.003(3)
C29 0.022(4) 0.025(4) 0.062(6) -0.003(3) 0.008(4) -0.002(3)
C30 0.023(4) 0.029(3) 0.023(4) -0.004(3) 0.006(3) 0.001(3)
C31 0.022(3) 0.026(3) 0.016(3) 0.003(3) 0.007(3) 0.001(3)
C32 0.033(4) 0.031(4) 0.041(4) -0.006(3) 0.020(4) -0.005(3)
C33 0.040(5) 0.040(4) 0.060(6) -0.011(4) 0.032(4) 0.001(4)
C34 0.023(4) 0.049(5) 0.051(5) 0.009(4) 0.019(4) 0.005(3)
C35 0.024(4) 0.057(5) 0.031(4) -0.001(4) 0.010(3) -0.011(3)
C36 0.035(4) 0.038(4) 0.029(4) -0.008(3) 0.012(3) -0.005(3)
C37 0.024(4) 0.020(3) 0.025(4) -0.003(3) 0.015(3) -0.001(3)
C38 0.037(4) 0.027(4) 0.025(4) 0.000(3) 0.018(3) -0.005(3)
C39 0.045(5) 0.030(4) 0.031(4) 0.006(3) 0.019(4) -0.002(3)
C40 0.047(5) 0.017(3) 0.040(4) 0.006(3) 0.019(4) 0.003(3)
C41 0.048(5) 0.025(4) 0.041(5) -0.009(3) 0.024(4) -0.010(3)
C42 0.034(4) 0.028(4) 0.021(4) -0.006(3) 0.011(3) -0.008(3)
C43 0.030(4) 0.018(3) 0.023(4) 0.000(3) 0.010(3) -0.002(3)
C44 0.055(5) 0.047(5) 0.034(5) 0.010(4) 0.020(4) 0.023(4)
C45 0.082(7) 0.066(6) 0.036(5) 0.020(4) 0.018(5) 0.043(5)
C46 0.084(7) 0.041(4) 0.022(4) 0.008(3) 0.023(4) 0.014(4)
C47 0.053(5) 0.034(4) 0.028(4) -0.007(3) 0.026(4) -0.011(4)
C48 0.024(4) 0.033(4) 0.022(4) -0.007(3) 0.008(3) -0.007(3)
C49 0.033(4) 0.040(4) 0.041(5) 0.009(3) 0.007(4) 0.006(3)
C50 0.036(5) 0.045(5) 0.043(5) 0.002(4) 0.009(4) -0.002(4)
C51 0.041(5) 0.059(6) 0.054(6) -0.004(4) 0.010(5) -0.006(4)
C52 0.060(6) 0.051(5) 0.041(5) -0.001(4) 0.012(5) 0.009(5)
C53 0.053(6) 0.041(5) 0.055(6) 0.007(4) 0.028(5) 0.009(4)
C54 0.030(4) 0.042(4) 0.045(5) 0.005(4) 0.013(4) 0.001(3)
C55 0.060(6) 0.076(7) 0.053(6) 0.015(5) 0.011(5) -0.018(5)

loop_
_atom_type_symbol
_atom_type_description
_atom_type_scat_dispersion_real
_atom_type_scat_dispersion_imag
_atom_type_scat_source
C C 0.0033 0.0016 'International Tables Vol C Tables 4.2.6.8 and 6.1.1.4'
H H 0.0000 0.0000 'International Tables Vol C Tables 4.2.6.8 and 6.1.1.4'
O O 0.0106 0.0060 'International Tables Vol C Tables 4.2.6.8 and 6.1.1.4'
P P 0.1023 0.0942 'International Tables Vol C Tables 4.2.6.8 and 6.1.1.4'
S S 0.1246 0.1234 'International Tables Vol C Tables 4.2.6.8 and 6.1.1.4'
Ir Ir -1.4442 7.9887 'International Tables Vol C Tables 4.2.6.8 and 6.1.1.4'

loop_
_geom_angle_atom_site_label_1
_geom_angle_atom_site_label_2
_geom_angle_atom_site_label_3
_geom_angle
_geom_angle_site_symmetry_1
_geom_angle_site_symmetry_3
_geom_angle_publ_flag
C12 Ir1 C1 98.4(3) . . ?
C12 Ir1 P2 97.26(19) . . ?
C1 Ir1 P2 125.14(19) . . ?
C12 Ir1 P1 143.75(19) . . ?
C1 Ir1 P1 46.71(19) . . ?
P2 Ir1 P1 110.73(6) . . ?
C12 Ir1 P3 92.3(2) . . ?
C1 Ir1 P3 133.50(18) . . ?
P2 Ir1 P3 97.79(6) . . ?
P1 Ir1 P3 105.73(6) . . ?
C1 P1 C6 114.6(3) . . ?
C1 P1 S1 118.5(2) . . ?
C6 P1 S1 110.7(2) . . ?
C1 P1 Ir1 54.2(2) . . ?
C6 P1 Ir1 121.5(2) . . ?
S1 P1 Ir1 124.81(10) . . ?
C19 P2 C13 100.9(3) . . ?
C19 P2 C25 101.5(3) . . ?
C13 P2 C25 103.5(3) . . ?
C19 P2 Ir1 116.0(2) . . ?
C13 P2 Ir1 107.9(2) . . ?
C25 P2 Ir1 124.1(2) . . ?
C43 P3 C37 104.4(3) . . ?
C43 P3 C31 102.1(3) . . ?
C37 P3 C31 102.1(3) . . ?
C43 P3 Ir1 113.8(2) . . ?
C37 P3 Ir1 121.1(2) . . ?
C31 P3 Ir1 111.1(2) . . ?
C2 C1 P1 137.0(5) . . ?
C2 C1 Ir1 143.4(5) . . ?
P1 C1 Ir1 79.1(3) . . ?
C1 C2 C5 112.7(6) . . ?
C1 C2 C3 109.4(6) . . ?
C5 C2 C3 110.1(7) . . ?
C1 C2 C4 108.5(6) . . ?
C5 C2 C4 108.0(7) . . ?
C3 C2 C4 107.9(7) . . ?
C11 C6 C7 108.9(6) . . ?
C11 C6 P1 111.5(5) . . ?
C7 C6 P1 112.8(5) . . ?
C8 C7 C6 111.5(7) . . ?
C9 C8 C7 110.7(8) . . ?
C8 C9 C10 111.4(7) . . ?
C9 C10 C11 111.2(7) . . ?
C6 C11 C10 112.4(7) . . ?
O1 C12 Ir1 175.8(6) . . ?
C14 C13 C18 118.9(6) . . ?
C14 C13 P2 117.2(5) . . ?
C18 C13 P2 123.9(5) . . ?
C15 C14 C13 121.3(7) . . ?
C14 C15 C16 119.6(7) . . ?
C17 C16 C15 120.6(7) . . ?
C16 C17 C18 120.1(7) . . ?
C13 C18 C17 119.5(6) . . ?
C24 C19 C20 117.8(6) . . ?
C24 C19 P2 120.7(5) . . ?
C20 C19 P2 121.4(5) . . ?
C21 C20 C19 120.7(7) . . ?
C20 C21 C22 120.6(6) . . ?
C23 C22 C21 119.3(6) . . ?
C22 C23 C24 119.9(7) . . ?
C19 C24 C23 121.8(6) . . ?
C26 C25 C30 119.1(6) . . ?
C26 C25 P2 123.2(5) . . ?
C30 C25 P2 117.7(5) . . ?
C27 C26 C25 120.5(7) . . ?
C26 C27 C28 120.7(7) . . ?
C27 C28 C29 119.3(7) . . ?
C28 C29 C30 120.5(7) . . ?
C29 C30 C25 119.8(6) . . ?
C32 C31 C36 118.7(6) . . ?
C32 C31 P3 121.5(5) . . ?
C36 C31 P3 119.8(5) . . ?
C31 C32 C33 120.5(7) . . ?
C34 C33 C32 120.0(7) . . ?
C35 C34 C33 119.9(7) . . ?
C34 C35 C36 120.3(7) . . ?
C35 C36 C31 120.7(7) . . ?
C42 C37 C38 118.6(6) . . ?
C42 C37 P3 123.9(5) . . ?
C38 C37 P3 117.5(5) . . ?
C39 C38 C37 120.5(6) . . ?
C38 C39 C40 120.3(7) . . ?
C39 C40 C41 119.3(6) . . ?
C42 C41 C40 120.5(6) . . ?
C41 C42 C37 120.7(6) . . ?
C48 C43 C44 118.0(6) . . ?
C48 C43 P3 121.7(5) . . ?
C44 C43 P3 119.9(5) . . ?
C45 C44 C43 119.8(7) . . ?
C46 C45 C44 120.9(8) . . ?
C47 C46 C45 119.8(7) . . ?
C46 C47 C48 119.9(7) . . ?
C43 C48 C47 121.6(7) . . ?
C54 C49 C50 118.3(7) . . ?
C54 C49 C55 120.8(7) . . ?
C50 C49 C55 121.0(7) . . ?
C51 C50 C49 121.0(8) . . ?
C52 C51 C50 120.7(8) . . ?
C51 C52 C53 118.5(8) . . ?
C54 C53 C52 120.3(8) . . ?
C53 C54 C49 121.1(8) . . ?
C57 C56 C62 131.0(14) . . ?
C57 C56 C61 120.8(12) . . ?
C62 C56 C61 108.2(13) . . ?
C56 C57 C58 122.1(11) . . ?
C59 C58 C57 124.6(14) . . ?
C58 C59 C60 107.6(13) . . ?
C61 C60 C59 134.2(13) . . ?
C60 C61 C56 110.7(12) . . ?

loop_
_geom_bond_atom_site_label_1
_geom_bond_atom_site_label_2
_geom_bond_distance
_geom_bond_site_symmetry_2
_geom_bond_publ_flag
Ir1 C12 1.899(7) . ?
Ir1 C1 1.945(6) . ?
Ir1 P2 2.3486(16) . ?
Ir1 P1 2.3552(17) . ?
Ir1 P3 2.3692(17) . ?
S1 P1 1.992(2) . ?
P1 C1 1.746(6) . ?
P1 C6 1.843(7) . ?
P2 C19 1.833(6) . ?
P2 C13 1.833(6) . ?
P2 C25 1.841(6) . ?
P3 C43 1.831(6) . ?
P3 C37 1.835(6) . ?
P3 C31 1.835(6) . ?
O1 C12 1.145(8) . ?
C1 C2 1.503(8) . ?
C2 C5 1.513(11) . ?
C2 C3 1.516(10) . ?
C2 C4 1.528(11) . ?
C6 C11 1.528(9) . ?
C6 C7 1.536(9) . ?
C7 C8 1.525(12) . ?
C8 C9 1.512(12) . ?
C9 C10 1.516(11) . ?
C10 C11 1.530(11) . ?
C13 C14 1.389(9) . ?
C13 C18 1.395(9) . ?
C14 C15 1.369(10) . ?
C15 C16 1.383(10) . ?
C16 C17 1.367(10) . ?
C17 C18 1.401(10) . ?
C19 C24 1.378(9) . ?
C19 C20 1.417(9) . ?
C20 C21 1.383(9) . ?
C21 C22 1.394(10) . ?
C22 C23 1.385(10) . ?
C23 C24 1.399(9) . ?
C25 C26 1.387(9) . ?
C25 C30 1.401(9) . ?
C26 C27 1.383(9) . ?
C27 C28 1.383(11) . ?
C28 C29 1.384(11) . ?
C29 C30 1.393(9) . ?
C31 C32 1.385(9) . ?
C31 C36 1.399(9) . ?
C32 C33 1.390(10) . ?
C33 C34 1.386(11) . ?
C34 C35 1.375(10) . ?
C35 C36 1.378(10) . ?
C37 C42 1.395(8) . ?
C37 C38 1.396(9) . ?
C38 C39 1.385(9) . ?
C39 C40 1.386(10) . ?
C40 C41 1.391(10) . ?
C41 C42 1.377(9) . ?
C43 C48 1.386(9) . ?
C43 C44 1.400(10) . ?
C44 C45 1.393(11) . ?
C45 C46 1.379(12) . ?
C46 C47 1.363(11) . ?
C47 C48 1.389(9) . ?
C49 C54 1.376(10) . ?
C49 C50 1.379(11) . ?
C49 C55 1.520(12) . ?
C50 C51 1.377(11) . ?
C51 C52 1.368(12) . ?
C52 C53 1.394(12) . ?
C53 C54 1.370(11) . ?
C56 C57 1.348(13) . ?
C56 C62 1.361(14) . ?
C56 C61 1.438(13) . ?
C57 C58 1.364(13) . ?
C58 C59 1.351(14) . ?
C59 C60 1.477(14) . ?
C60 C61 1.293(13) . ?
